data_7210373
loop_
_publ_author_name
'Cvrtila, Ivica'
'Stilinovi\'c, Vladimir'
'Kaitner, Branko'

_publ_section_title
;
 Tuning of coordination geometry via cooperation of inter- and
 intramolecular hydrogen bonds in bis(benzoylacetonato)manganese(ii)
 adducts with pyridine derivatives
;
_journal_issue 33
_journal_name_full CrystEngComm
_journal_page_first 6585
_journal_paper_doi 10.1039/c3ce40826d
_journal_volume 15
_journal_year 2013
_chemical_formula_moiety 'C32 H34 Mn N4 O4'
_chemical_formula_sum 'C32 H34 Mn N4 O4'
_chemical_formula_weight 593.57
_chemical_name_systematic
;
cis-bis(Benzoylacetonato)bis(2-amino-5-methylpyridine)manganese(II)
;
_space_group_IT_number 2
_symmetry_cell_setting triclinic
_symmetry_space_group_name_Hall '-P 1'
_symmetry_space_group_name_H-M 'P -1'
_atom_sites_solution_hydrogens geom
_atom_sites_solution_primary direct
_atom_sites_solution_secondary difmap
_audit_creation_date 2013-01-03T16:25:52-00:00
_audit_creation_method 'WinGX routine CIF_UPDATE'
_cell_angle_alpha 85.849(4)
_cell_angle_beta 73.618(4)
_cell_angle_gamma 74.865(4)
_cell_formula_units_Z 2
_cell_length_a 10.1610(4)
_cell_length_b 12.6475(5)
_cell_length_c 12.9842(6)
_cell_measurement_reflns_used 5534
_cell_measurement_temperature 295(2)
_cell_measurement_theta_max 39.0601
_cell_measurement_theta_min 4.005
_cell_volume 1545.34(12)
_computing_cell_refinement
;
CrysAlis RED 170 (Oxford Diffraction Poland Sp., 2003)
;
_computing_data_collection
;
CrysAlis CCD 170 (Oxford Diffraction Poland Sp., 2003)
;
_computing_data_reduction
;
CrysAlis RED 170 (Oxford Diffraction Poland Sp., 2003)
;
_computing_molecular_graphics 'ORTEP-3 (Farrugia, 1997)'
_computing_publication_material
;
WinGX (Farrugia, 1999) 
;
_computing_structure_refinement 'SHELXL-97 (Sheldrick, 2008)'
_computing_structure_solution
;
'SIR-92 (Altomare, Cascanaro, Giacovazzo, Gualardi, 1993)'
;
_diffrn_ambient_temperature 295(2)
_diffrn_measured_fraction_theta_full 0.981
_diffrn_measured_fraction_theta_max 0.981
_diffrn_measurement_device_type
;
Oxford Diffraction Xcalibur CCD
diffractometer
;
_diffrn_measurement_method 'omega scan'
_diffrn_radiation_monochromator graphite
_diffrn_radiation_source 'fine-focus sealed tube'
_diffrn_radiation_type MoK\a
_diffrn_radiation_wavelength 0.71073
_diffrn_reflns_av_R_equivalents 0.025
_diffrn_reflns_av_unetI/netI 0.0491
_diffrn_reflns_limit_h_max 12
_diffrn_reflns_limit_h_min -12
_diffrn_reflns_limit_k_max 13
_diffrn_reflns_limit_k_min -15
_diffrn_reflns_limit_l_max 16
_diffrn_reflns_limit_l_min -16
_diffrn_reflns_number 11979
_diffrn_reflns_theta_full 26
_diffrn_reflns_theta_max 26
_diffrn_reflns_theta_min 4.01
_exptl_absorpt_coefficient_mu 0.468
_exptl_absorpt_correction_type none
_exptl_crystal_colour yellow
_exptl_crystal_density_diffrn 1.276
_exptl_crystal_density_method 'not measured'
_exptl_crystal_description needle
_exptl_crystal_F_000 622
_exptl_crystal_size_max 0.8
_exptl_crystal_size_mid 0.3
_exptl_crystal_size_min 0.3
_refine_diff_density_max 1.096
_refine_diff_density_min -0.793
_refine_diff_density_rms 0.061
_refine_ls_extinction_method none
_refine_ls_goodness_of_fit_ref 1.024
_refine_ls_hydrogen_treatment mixed
_refine_ls_matrix_type full
_refine_ls_number_parameters 388
_refine_ls_number_reflns 5965
_refine_ls_number_restraints 72
_refine_ls_restrained_S_all 1.094
_refine_ls_R_factor_all 0.0769
_refine_ls_R_factor_gt 0.0545
_refine_ls_shift/su_max 0.001
_refine_ls_shift/su_mean 0
_refine_ls_structure_factor_coef Fsqd
_refine_ls_weighting_details 'calc w=1/[\s^2^(Fo^2^)+(0.0965P)^2^+0.0000P] where P=(Fo^2^+2Fc^2^)/3'
_refine_ls_weighting_scheme calc
_refine_ls_wR_factor_gt 0.1495
_refine_ls_wR_factor_ref 0.1567
_reflns_number_gt 4081
_reflns_number_total 5965
_reflns_threshold_expression >2sigma(I)
_cod_data_source_file c3ce40826d.txt
_cod_data_source_block cis-2Am5MePy
_cod_original_cell_volume 1545.34(11)
_cod_database_code 7210373

loop_
_symmetry_equiv_pos_as_xyz
'x, y, z'
'-x, -y, -z'

loop_
_atom_site_label
_atom_site_type_symbol
_atom_site_fract_x
_atom_site_fract_y
_atom_site_fract_z
_atom_site_U_iso_or_equiv
_atom_site_adp_type
_atom_site_occupancy
_atom_site_symmetry_multiplicity
_atom_site_calc_flag
_atom_site_refinement_flags
Mn1 Mn 0.77055(5) 0.76470(4) 0.51015(4) 0.03783(18) Uani 1 1 d .
O4 O 0.6052(2) 0.84779(17) 0.64561(16) 0.0440(5) Uani 1 1 d .
O3 O 0.8875(2) 0.72225(18) 0.62993(17) 0.0463(5) Uani 1 1 d .
O2 O 0.9643(2) 0.70196(18) 0.38885(17) 0.0472(6) Uani 1 1 d .
O1 O 0.8286(2) 0.91887(18) 0.46607(19) 0.0503(6) Uani 1 1 d .
N3 N 0.7014(3) 0.6021(2) 0.5411(2) 0.0414(6) Uani 1 1 d .
N1 N 0.6365(3) 0.7944(2) 0.3846(2) 0.0427(6) Uani 1 1 d .
C12 C 0.8502(3) 0.7442(3) 0.7281(3) 0.0464(8) Uani 1 1 d .
N2 N 0.4303(4) 0.8976(3) 0.4944(3) 0.0607(9) Uani 1 1 d .
C31 C 0.5725(3) 0.6122(3) 0.6131(3) 0.0483(8) Uani 1 1 d .
H31 H 0.5243 0.6816 0.6412 0.058 Uiso 1 1 calc R
C14 C 0.6000(3) 0.8489(2) 0.7449(2) 0.0387(7) Uani 1 1 d .
C4 C 1.0389(3) 0.7524(3) 0.3159(2) 0.0438(8) Uani 1 1 d .
C2 C 0.9302(3) 0.9400(3) 0.3921(3) 0.0478(8) Uani 1 1 d .
C25 C 0.7052(4) 0.7462(3) 0.2886(3) 0.0516(8) Uani 1 1 d .
H25 H 0.7982 0.7053 0.2796 0.062 Uiso 1 1 calc R
C27 C 0.7698(3) 0.5021(3) 0.4998(3) 0.0443(8) Uani 1 1 d .
C15 C 0.4602(4) 0.9028(4) 0.8200(3) 0.0600(6) Uani 1 1 d U
C21 C 0.5018(4) 0.8522(3) 0.3983(3) 0.0470(8) Uani 1 1 d .
C30 C 0.5077(4) 0.5298(3) 0.6478(3) 0.0547(9) Uani 1 1 d .
C28 C 0.7099(4) 0.4130(3) 0.5319(3) 0.0596(10) Uani 1 1 d .
H28 H 0.7585 0.3439 0.5032 0.072 Uiso 1 1 calc R
C13 C 0.7151(3) 0.8036(3) 0.7852(3) 0.0528(9) Uani 1 1 d .
H13 H 0.7012 0.8137 0.8581 0.063 Uiso 1 1 calc R
C11 C 0.9600(4) 0.7013(4) 0.7889(3) 0.0711(12) Uani 1 1 d .
H11A H 0.962 0.6264 0.8088 0.107 Uiso 1 1 calc R
H11B H 0.9363 0.7446 0.8524 0.107 Uiso 1 1 calc R
H11C H 1.0515 0.7056 0.7442 0.107 Uiso 1 1 calc R
C20 C 0.4401(4) 0.9153(4) 0.9290(3) 0.0653(7) Uani 1 1 d U
H20 H 0.5162 0.8882 0.9581 0.078 Uiso 1 1 calc R
C22 C 0.4359(4) 0.8619(3) 0.3154(3) 0.0627(10) Uani 1 1 d .
H22 H 0.3422 0.9017 0.3263 0.075 Uiso 1 1 calc R
C6 C 1.1899(4) 0.5743(4) 0.2309(3) 0.0728(7) Uani 1 1 d U
H6 H 1.1661 0.5408 0.2973 0.087 Uiso 1 1 calc R
C5 C 1.1355(4) 0.6866(4) 0.2210(3) 0.0709(7) Uani 1 1 d U
C3 C 1.0303(4) 0.8635(3) 0.3194(3) 0.0542(9) Uani 1 1 d .
H3 H 1.0987 0.8896 0.2679 0.065 Uiso 1 1 calc R
C24 C 0.6491(5) 0.7522(3) 0.2023(3) 0.0653(11) Uani 1 1 d .
C16 C 0.3448(4) 0.9480(4) 0.7823(3) 0.0674(7) Uani 1 1 d U
H16 H 0.3538 0.9426 0.7094 0.081 Uiso 1 1 calc R
C1 C 0.9381(5) 1.0580(3) 0.3805(4) 0.0705(11) Uani 1 1 d .
H1A H 0.8713 1.0982 0.3433 0.106 Uiso 1 1 calc R
H1B H 1.0321 1.0614 0.3405 0.106 Uiso 1 1 calc R
H1C H 0.9159 1.0894 0.4503 0.106 Uiso 1 1 calc R
C18 C 0.1987(4) 1.0080(4) 0.9571(3) 0.0712(7) Uani 1 1 d U
H18 H 0.1108 1.0407 1.0028 0.085 Uiso 1 1 calc R
C29 C 0.5820(4) 0.4270(3) 0.6043(3) 0.0619(10) Uani 1 1 d .
H29 H 0.5431 0.3673 0.6253 0.074 Uiso 1 1 calc R
C23 C 0.5090(5) 0.8132(4) 0.2197(3) 0.0724(12) Uani 1 1 d .
H23 H 0.4652 0.8205 0.1647 0.087 Uiso 1 1 calc R
C7 C 1.2785(5) 0.5124(4) 0.1434(3) 0.0801(7) Uani 1 1 d U
H7 H 1.316 0.4379 0.1514 0.096 Uiso 1 1 calc R
C19 C 0.3097(4) 0.9671(4) 0.9957(3) 0.0696(7) Uani 1 1 d U
H19 H 0.2996 0.9734 1.0686 0.084 Uiso 1 1 calc R
C32 C 0.3651(5) 0.5493(4) 0.7282(3) 0.0815(13) Uani 1 1 d .
H32A H 0.3753 0.5162 0.7954 0.122 Uiso 1 1 calc R
H32B H 0.3042 0.5176 0.7025 0.122 Uiso 1 1 calc R
H32C H 0.3245 0.6267 0.7383 0.122 Uiso 1 1 calc R
C17 C 0.2156(4) 1.0012(4) 0.8488(3) 0.0725(7) Uani 1 1 d U
H17 H 0.14 1.0325 0.8203 0.087 Uiso 1 1 calc R
C8 C 1.3121(5) 0.5613(4) 0.0432(3) 0.0864(7) Uani 1 1 d U
H8 H 1.372 0.5197 -0.0159 0.104 Uiso 1 1 calc R
C26 C 0.7372(6) 0.6982(5) 0.0971(3) 0.0979(17) Uani 1 1 d .
H26A H 0.7853 0.7483 0.053 0.147 Uiso 1 1 calc R
H26B H 0.677 0.6776 0.0612 0.147 Uiso 1 1 calc R
H26C H 0.8057 0.634 0.11 0.147 Uiso 1 1 calc R
C10 C 1.1687(5) 0.7343(4) 0.1210(3) 0.0823(7) Uani 1 1 d U
H10 H 1.1325 0.809 0.1128 0.099 Uiso 1 1 calc R
C9 C 1.2566(5) 0.6705(4) 0.0323(4) 0.0880(7) Uani 1 1 d U
H9 H 1.2775 0.703 -0.035 0.106 Uiso 1 1 calc R
N4 N 0.8951(3) 0.4915(3) 0.4243(3) 0.0603(9) Uani 1 1 d .
H34 H 0.464(4) 0.900(3) 0.541(3) 0.062(14) Uiso 1 1 d .
H33 H 0.366(4) 0.950(3) 0.501(3) 0.063(13) Uiso 1 1 d .
H35 H 0.939(5) 0.543(4) 0.411(4) 0.094 Uiso 1 1 d .
H36 H 0.944(5) 0.432(4) 0.415(4) 0.094 Uiso 1 1 d .

loop_
_atom_site_aniso_label
_atom_site_aniso_U_11
_atom_site_aniso_U_22
_atom_site_aniso_U_33
_atom_site_aniso_U_23
_atom_site_aniso_U_13
_atom_site_aniso_U_12
Mn1 0.0389(3) 0.0333(3) 0.0350(3) -0.00283(18) -0.00575(19) -0.00224(19)
O4 0.0440(11) 0.0417(12) 0.0377(12) -0.0061(9) -0.0083(10) 0.0027(10)
O3 0.0430(12) 0.0457(13) 0.0428(12) -0.0068(10) -0.0108(10) 0.0022(10)
O2 0.0446(12) 0.0402(12) 0.0443(12) 0.0014(10) 0.0001(10) -0.0027(10)
O1 0.0493(13) 0.0366(12) 0.0602(15) -0.0024(10) -0.0108(12) -0.0062(10)
N3 0.0433(14) 0.0352(14) 0.0433(14) 0.0006(11) -0.0114(12) -0.0062(11)
N1 0.0498(15) 0.0386(14) 0.0413(14) 0.0023(11) -0.0167(12) -0.0097(12)
C12 0.0473(18) 0.0464(19) 0.0422(18) -0.0014(15) -0.0130(15) -0.0045(15)
N2 0.056(2) 0.057(2) 0.062(2) -0.0103(17) -0.0231(18) 0.0096(17)
C31 0.0510(19) 0.0451(19) 0.0469(19) -0.0016(15) -0.0114(16) -0.0107(16)
C14 0.0458(16) 0.0304(15) 0.0362(16) -0.0036(12) -0.0065(14) -0.0075(13)
C4 0.0349(15) 0.053(2) 0.0397(17) 0.0051(15) -0.0089(14) -0.0078(14)
C2 0.0462(18) 0.0453(19) 0.056(2) 0.0055(16) -0.0208(17) -0.0135(15)
C25 0.062(2) 0.054(2) 0.0401(18) 0.0030(15) -0.0137(17) -0.0171(17)
C27 0.0506(18) 0.0359(17) 0.0472(18) -0.0003(14) -0.0195(16) -0.0056(14)
C15 0.0460(10) 0.0835(15) 0.0421(11) -0.0076(11) -0.0090(9) -0.0030(10)
C21 0.058(2) 0.0345(17) 0.052(2) 0.0069(15) -0.0232(17) -0.0100(15)
C30 0.058(2) 0.066(2) 0.047(2) 0.0036(17) -0.0163(17) -0.0268(19)
C28 0.078(3) 0.0367(19) 0.070(2) -0.0020(17) -0.030(2) -0.0131(18)
C13 0.0495(18) 0.066(2) 0.0347(17) -0.0074(15) -0.0123(15) 0.0033(17)
C11 0.058(2) 0.090(3) 0.057(2) -0.006(2) -0.0233(19) 0.005(2)
C20 0.0504(11) 0.0880(15) 0.0449(11) -0.0074(11) -0.0066(9) -0.0009(11)
C22 0.071(2) 0.057(2) 0.071(3) 0.012(2) -0.041(2) -0.014(2)
C6 0.0782(13) 0.0791(15) 0.0479(11) -0.0086(11) 0.0009(11) -0.0145(12)
C5 0.0770(14) 0.0782(15) 0.0463(11) -0.0069(11) 0.0008(11) -0.0173(12)
C3 0.0477(18) 0.054(2) 0.057(2) 0.0059(17) -0.0067(17) -0.0164(17)
C24 0.098(3) 0.061(2) 0.042(2) 0.0039(17) -0.023(2) -0.025(2)
C16 0.0505(10) 0.0914(15) 0.0470(11) -0.0080(11) -0.0077(10) 0.0008(11)
C1 0.075(3) 0.053(2) 0.092(3) 0.006(2) -0.029(2) -0.026(2)
C18 0.0531(11) 0.0929(15) 0.0502(11) -0.0084(11) -0.0018(10) 0.0006(11)
C29 0.077(3) 0.057(2) 0.063(2) 0.0123(19) -0.025(2) -0.033(2)
C23 0.102(3) 0.073(3) 0.061(3) 0.012(2) -0.050(3) -0.025(3)
C7 0.0855(14) 0.0833(15) 0.0530(12) -0.0101(12) 0.0043(11) -0.0120(12)
C19 0.0538(11) 0.0914(15) 0.0476(11) -0.0080(11) -0.0029(10) -0.0004(11)
C32 0.080(3) 0.103(4) 0.066(3) -0.002(2) -0.003(2) -0.048(3)
C17 0.0535(11) 0.0954(15) 0.0513(11) -0.0080(11) -0.0048(10) 0.0028(11)
C8 0.0928(14) 0.0880(15) 0.0555(12) -0.0094(12) 0.0078(11) -0.0112(13)
C26 0.142(5) 0.112(4) 0.043(2) -0.008(2) -0.025(3) -0.036(4)
C10 0.0908(14) 0.0844(15) 0.0521(12) -0.0050(12) 0.0056(11) -0.0144(13)
C9 0.0960(14) 0.0891(15) 0.0553(12) -0.0059(12) 0.0083(11) -0.0127(13)
N4 0.0513(18) 0.0403(17) 0.078(2) -0.0115(17) -0.0064(17) -0.0008(14)

loop_
_atom_type_symbol
_atom_type_description
_atom_type_scat_dispersion_real
_atom_type_scat_dispersion_imag
_atom_type_scat_source
C C 0.0033 0.0016 'International Tables Vol C Tables 4.2.6.8 and 6.1.1.4'
H H 0 0 'International Tables Vol C Tables 4.2.6.8 and 6.1.1.4'
N N 0.0061 0.0033 'International Tables Vol C Tables 4.2.6.8 and 6.1.1.4'
O O 0.0106 0.006 'International Tables Vol C Tables 4.2.6.8 and 6.1.1.4'
Mn Mn 0.3368 0.7283 'International Tables Vol C Tables 4.2.6.8 and 6.1.1.4'

loop_
_geom_angle_atom_site_label_1
_geom_angle_atom_site_label_2
_geom_angle_atom_site_label_3
_geom_angle
O2 Mn1 O4 166.47(9)
O2 Mn1 O3 88.75(8)
O4 Mn1 O3 82.20(8)
O2 Mn1 O1 82.29(9)
O4 Mn1 O1 88.46(8)
O3 Mn1 O1 94.92(9)
O2 Mn1 N3 96.35(9)
O4 Mn1 N3 93.82(9)
O3 Mn1 N3 90.77(9)
O1 Mn1 N3 174.11(9)
O2 Mn1 N1 92.10(9)
O4 Mn1 N1 97.90(8)
O3 Mn1 N1 174.29(9)
O1 Mn1 N1 90.79(9)
N3 Mn1 N1 83.52(9)
C14 O4 Mn1 130.96(19)
C12 O3 Mn1 130.5(2)
C4 O2 Mn1 130.1(2)
C2 O1 Mn1 130.0(2)
C27 N3 C31 117.0(3)
C27 N3 Mn1 129.7(2)
C31 N3 Mn1 113.3(2)
C21 N1 C25 117.4(3)
C21 N1 Mn1 127.8(2)
C25 N1 Mn1 114.9(2)
O3 C12 C13 125.2(3)
O3 C12 C11 116.7(3)
C13 C12 C11 118.1(3)
C21 N2 H34 125(3)
C21 N2 H33 122(3)
H34 N2 H33 106(4)
C30 C31 N3 125.8(3)
C30 C31 H31 117.1
N3 C31 H31 117.1
O4 C14 C13 123.7(3)
O4 C14 C15 116.8(3)
C13 C14 C15 119.6(3)
O2 C4 C3 123.8(3)
O2 C4 C5 116.6(3)
C3 C4 C5 119.5(3)
O1 C2 C3 124.8(3)
O1 C2 C1 116.7(3)
C3 C2 C1 118.4(3)
N1 C25 C24 125.5(4)
N1 C25 H25 117.3
C24 C25 H25 117.3
N3 C27 N4 117.9(3)
N3 C27 C28 120.5(3)
N4 C27 C28 121.6(3)
C16 C15 C20 115.9(3)
C16 C15 C14 120.7(3)
C20 C15 C14 123.3(3)
N2 C21 N1 118.2(3)
N2 C21 C22 120.7(4)
N1 C21 C22 121.1(3)
C31 C30 C29 115.9(3)
C31 C30 C32 121.7(4)
C29 C30 C32 122.4(4)
C29 C28 C27 120.3(3)
C29 C28 H28 119.9
C27 C28 H28 119.9
C14 C13 C12 127.1(3)
C14 C13 H13 116.4
C12 C13 H13 116.4
C12 C11 H11A 109.5
C12 C11 H11B 109.5
H11A C11 H11B 109.5
C12 C11 H11C 109.5
H11A C11 H11C 109.5
H11B C11 H11C 109.5
C19 C20 C15 121.7(4)
C19 C20 H20 119.2
C15 C20 H20 119.2
C23 C22 C21 119.8(4)
C23 C22 H22 120.1
C21 C22 H22 120.1
C7 C6 C5 120.8(4)
C7 C6 H6 119.6
C5 C6 H6 119.6
C10 C5 C6 118.8(4)
C10 C5 C4 120.9(4)
C6 C5 C4 120.3(3)
C4 C3 C2 126.8(3)
C4 C3 H3 116.6
C2 C3 H3 116.6
C25 C24 C23 115.3(4)
C25 C24 C26 121.0(4)
C23 C24 C26 123.6(4)
C15 C16 C17 122.2(4)
C15 C16 H16 118.9
C17 C16 H16 118.9
C2 C1 H1A 109.5
C2 C1 H1B 109.5
H1A C1 H1B 109.5
C2 C1 H1C 109.5
H1A C1 H1C 109.5
H1B C1 H1C 109.5
C19 C18 C17 119.1(4)
C19 C18 H18 120.4
C17 C18 H18 120.4
C28 C29 C30 120.6(3)
C28 C29 H29 119.7
C30 C29 H29 119.7
C22 C23 C24 120.9(4)
C22 C23 H23 119.5
C24 C23 H23 119.5
C6 C7 C8 120.0(5)
C6 C7 H7 120
C8 C7 H7 120
C18 C19 C20 121.0(4)
C18 C19 H19 119.5
C20 C19 H19 119.5
C30 C32 H32A 109.5
C30 C32 H32B 109.5
H32A C32 H32B 109.5
C30 C32 H32C 109.5
H32A C32 H32C 109.5
H32B C32 H32C 109.5
C18 C17 C16 120.1(4)
C18 C17 H17 120
C16 C17 H17 120
C9 C8 C7 119.6(4)
C9 C8 H8 120.2
C7 C8 H8 120.2
C24 C26 H26A 109.5
C24 C26 H26B 109.5
H26A C26 H26B 109.5
C24 C26 H26C 109.5
H26A C26 H26C 109.5
H26B C26 H26C 109.5
C5 C10 C9 120.1(5)
C5 C10 H10 120
C9 C10 H10 120
C8 C9 C10 120.7(4)
C8 C9 H9 119.6
C10 C9 H9 119.6
C27 N4 H35 122(3)
C27 N4 H36 115(4)
H35 N4 H36 116(5)

loop_
_geom_bond_atom_site_label_1
_geom_bond_atom_site_label_2
_geom_bond_distance
Mn1 O2 2.145(2)
Mn1 O4 2.168(2)
Mn1 O3 2.170(2)
Mn1 O1 2.174(2)
Mn1 N3 2.315(3)
Mn1 N1 2.356(3)
O4 C14 1.276(3)
O3 C12 1.252(4)
O2 C4 1.280(4)
O1 C2 1.268(4)
N3 C27 1.341(4)
N3 C31 1.359(4)
N1 C21 1.341(4)
N1 C25 1.345(4)
C12 C13 1.403(4)
C12 C11 1.511(5)
N2 C21 1.338(5)
N2 H34 0.78(4)
N2 H33 0.79(4)
C31 C30 1.357(5)
C31 H31 0.93
C14 C13 1.386(5)
C14 C15 1.497(4)
C4 C3 1.389(5)
C4 C5 1.488(5)
C2 C3 1.391(5)
C2 C1 1.510(5)
C25 C24 1.383(5)
C25 H25 0.93
C27 N4 1.351(5)
C27 C28 1.401(5)
C15 C16 1.369(5)
C15 C20 1.387(5)
C21 C22 1.402(5)
C30 C29 1.391(6)
C30 C32 1.499(5)
C28 C29 1.349(5)
C28 H28 0.93
C13 H13 0.93
C11 H11A 0.96
C11 H11B 0.96
C11 H11C 0.96
C20 C19 1.384(5)
C20 H20 0.93
C22 C23 1.352(6)
C22 H22 0.93
C6 C7 1.378(5)
C6 C5 1.393(6)
C6 H6 0.93
C5 C10 1.382(6)
C3 H3 0.93
C24 C23 1.394(6)
C24 C26 1.503(6)
C16 C17 1.381(5)
C16 H16 0.93
C1 H1A 0.96
C1 H1B 0.96
C1 H1C 0.96
C18 C19 1.329(5)
C18 C17 1.373(5)
C18 H18 0.93
C29 H29 0.93
C23 H23 0.93
C7 C8 1.390(6)
C7 H7 0.93
C19 H19 0.93
C32 H32A 0.96
C32 H32B 0.96
C32 H32C 0.96
C17 H17 0.93
C8 C9 1.363(6)
C8 H8 0.93
C26 H26A 0.96
C26 H26B 0.96
C26 H26C 0.96
C10 C9 1.398(6)
C10 H10 0.93
C9 H9 0.93
N4 H35 0.86(5)
N4 H36 0.78(5)
